data_1550459
loop_
_publ_author_name
'Rodriguez-Vega, Gibran'
'Aguirre, Gerardo'
'Ch\'avez, Daniel'

_publ_section_title
;
 Ethyl 4-chloro-2-oxo-1,2,5,6,7,8-hexahydroquinoline-3-carboxylate
;
_journal_coeditor_code SJ4197
_journal_issue 1
_journal_name_full IUCrData
_journal_page_first x190016
_journal_paper_doi 10.1107/S2414314619000166
_journal_volume 4
_journal_year 2019
_chemical_formula_iupac 'C12 H14 Cl N O3'
_chemical_formula_moiety 'C12 H14 Cl N O3'
_chemical_formula_sum 'C12 H14 Cl N O3'
_chemical_formula_weight 255.69
_chemical_name_systematic 'Ethyl 4-chloro-2-oxo-1,2,5,6,7,8-hexahydroquinoline-3-carboxylate'
_space_group_crystal_system monoclinic
_space_group_IT_number 14
_space_group_name_Hall '-P 2ybc'
_space_group_name_H-M_alt 'P 1 21/c 1'
_symmetry_space_group_name_Hall '-P 2ybc'
_symmetry_space_group_name_H-M 'P 1 21/c 1'
_atom_sites_solution_hydrogens geom
_atom_sites_solution_primary direct
_audit_creation_method
;
Olex2 1.2-ac3
(compiled 2017.08.10 svn.r3458 for OlexSys, GUI svn.r5381)
;
_cell_angle_alpha 90
_cell_angle_beta 91.168(5)
_cell_angle_gamma 90
_cell_formula_units_Z 4
_cell_length_a 5.7323(3)
_cell_length_b 9.2537(5)
_cell_length_c 21.6899(12)
_cell_measurement_reflns_used 5245
_cell_measurement_temperature 100.00(10)
_cell_measurement_theta_max 28.8070
_cell_measurement_theta_min 2.3870
_cell_volume 1150.30(11)
_computing_cell_refinement
;
CrysAlisPro (Rigaku OD, 2015)
;
_computing_data_collection
;
CrysAlisPro (Rigaku OD, 2015)
;
_computing_data_reduction
;
CrysAlisPro (Rigaku OD, 2015)
;
_computing_molecular_graphics
;
Mercury (Macrae <i>et al.</i>, 2008)
;
_computing_publication_material
;
publCIF(Westrip, 2010)
;
_computing_structure_refinement
;
<i>OLEX2</i>  (Dolomanov <i>et al.</i>, 2009)
;
_computing_structure_solution
;
SIR2004 (Burla <i>et al.</i>,  2007)
;
_diffrn_ambient_temperature 100.00(10)
_diffrn_detector 'CCD plate'
_diffrn_detector_area_resol_mean 5.1980
_diffrn_measured_fraction_theta_full 1.000
_diffrn_measured_fraction_theta_max 0.955
_diffrn_measurement_device 'four-circle diffractometer'
_diffrn_measurement_device_type 'Rigaku Oxford Diffraction SuperNova, Dual, Cu at zero, AtlasS2'
_diffrn_measurement_method '\w scans'
_diffrn_radiation_monochromator mirror
_diffrn_radiation_probe x-ray
_diffrn_radiation_type MoK\a
_diffrn_radiation_wavelength 0.71073
_diffrn_reflns_av_R_equivalents 0.0317
_diffrn_reflns_av_unetI/netI 0.0295
_diffrn_reflns_limit_h_max 7
_diffrn_reflns_limit_h_min -7
_diffrn_reflns_limit_k_max 11
_diffrn_reflns_limit_k_min -12
_diffrn_reflns_limit_l_max 29
_diffrn_reflns_limit_l_min -29
_diffrn_reflns_number 13970
_diffrn_reflns_theta_full 25.000
_diffrn_reflns_theta_max 29.378
_diffrn_reflns_theta_min 1.878
_diffrn_source 'micro-focus sealed X-ray tube'
_exptl_absorpt_coefficient_mu 0.328
_exptl_absorpt_correction_T_max 1.00000
_exptl_absorpt_correction_T_min 0.77285
_exptl_absorpt_correction_type multi-scan
_exptl_absorpt_process_details
;
(CrysAlisPro; Rigaku OD, 2015)
;
_exptl_crystal_colour 'translucent intense colourless'
_exptl_crystal_density_diffrn 1.476
_exptl_crystal_description block
_exptl_crystal_F_000 536
_exptl_crystal_size_max 0.321
_exptl_crystal_size_mid 0.231
_exptl_crystal_size_min 0.085
_refine_diff_density_max 0.864
_refine_diff_density_min -0.304
_refine_ls_extinction_method none
_refine_ls_goodness_of_fit_ref 1.092
_refine_ls_hydrogen_treatment constr
_refine_ls_matrix_type full
_refine_ls_number_parameters 155
_refine_ls_number_reflns 3017
_refine_ls_number_restraints 0
_refine_ls_restrained_S_all 1.092
_refine_ls_R_factor_all 0.0515
_refine_ls_R_factor_gt 0.0438
_refine_ls_shift/su_max 0.001
_refine_ls_shift/su_mean 0.000
_refine_ls_structure_factor_coef Fsqd
_refine_ls_weighting_details 'w=1/[\s^2^(Fo^2^)+(0.0349P)^2^+1.0951P] where P=(Fo^2^+2Fc^2^)/3'
_refine_ls_weighting_scheme calc
_refine_ls_wR_factor_gt 0.0972
_refine_ls_wR_factor_ref 0.1012
_reflns_number_gt 2676
_reflns_number_total 3017
_reflns_threshold_expression 'I > 2\s(I)'
_cod_data_source_file sj4197sup1.cif
_cod_data_source_block I
_cod_database_code 1550459
_shelx_space_group_comment
;
The symmetry employed for this shelxl refinement is uniquely defined
by the following loop, which should always be used as a source of
symmetry information in preference to the above space-group names.
They are only intended as comments.
;

loop_
_space_group_symop_operation_xyz
'x, y, z'
'-x, y+1/2, -z+1/2'
'-x, -y, -z'
'x, -y-1/2, z-1/2'

loop_
_atom_site_type_symbol
_atom_site_label
_atom_site_fract_x
_atom_site_fract_y
_atom_site_fract_z
_atom_site_U_iso_or_equiv
_atom_site_adp_type
_atom_site_calc_flag
_atom_site_occupancy
Cl Cl1 0.75996(7) 0.62470(5) 0.40163(2) 0.01866(12) Uani d 1
O O1 0.0556(2) 0.94748(14) 0.42371(5) 0.0162(3) Uani d 1
O O2 0.4402(2) 0.87426(15) 0.31021(6) 0.0240(3) Uani d 1
O O3 0.2426(2) 0.66734(14) 0.32599(5) 0.0162(3) Uani d 1
N N1 0.2608(2) 0.87959(15) 0.51040(6) 0.0124(3) Uani d 1
H H1 0.169504 0.931850 0.532114 0.015 Uiso calc 1
C C1 0.2208(3) 0.87798(18) 0.44748(7) 0.0129(3) Uani d 1
C C2 0.3831(3) 0.79147(18) 0.41342(7) 0.0130(3) Uani d 1
C C3 0.5600(3) 0.72128(18) 0.44430(7) 0.0133(3) Uani d 1
C C4 0.5911(3) 0.72343(18) 0.50944(7) 0.0123(3) Uani d 1
C C5 0.4335(3) 0.80509(18) 0.54128(7) 0.0117(3) Uani d 1
C C6 0.4387(3) 0.81981(19) 0.61038(7) 0.0145(3) Uani d 1
H H6A 0.281068 0.811392 0.625398 0.017 Uiso calc 1
H H6B 0.496584 0.915069 0.621399 0.017 Uiso calc 1
C C7 0.5925(3) 0.7056(2) 0.64185(8) 0.0235(4) Uani d 1
H H7A 0.623150 0.732936 0.684420 0.028 Uiso calc 1
H H7B 0.512014 0.613363 0.641614 0.028 Uiso calc 1
C C8 0.8206(3) 0.6912(2) 0.60853(8) 0.0226(4) Uani d 1
H H8A 0.920094 0.622654 0.630360 0.027 Uiso calc 1
H H8B 0.899644 0.783933 0.608639 0.027 Uiso calc 1
C C9 0.7836(3) 0.64067(19) 0.54209(7) 0.0152(3) Uani d 1
H H9A 0.927464 0.652904 0.519912 0.018 Uiso calc 1
H H9B 0.745109 0.538585 0.541940 0.018 Uiso calc 1
C C10 0.3596(3) 0.78524(19) 0.34424(7) 0.0141(3) Uani d 1
C C11 0.2272(3) 0.6444(2) 0.25915(7) 0.0189(4) Uani d 1
H H11A 0.374809 0.608271 0.244386 0.023 Uiso calc 1
H H11B 0.192908 0.734998 0.238396 0.023 Uiso calc 1
C C12 0.0378(4) 0.5373(3) 0.24549(9) 0.0325(5) Uani d 1
H H12A 0.024954 0.522164 0.201769 0.049 Uiso calc 1
H H12B -0.107534 0.573636 0.260352 0.049 Uiso calc 1
H H12C 0.074284 0.447459 0.265581 0.049 Uiso calc 1

loop_
_atom_site_aniso_label
_atom_site_aniso_U_11
_atom_site_aniso_U_22
_atom_site_aniso_U_33
_atom_site_aniso_U_12
_atom_site_aniso_U_13
_atom_site_aniso_U_23
Cl1 0.01586(19) 0.0218(2) 0.0184(2) 0.00599(16) 0.00289(14) -0.00607(16)
O1 0.0162(5) 0.0169(6) 0.0154(5) 0.0053(5) -0.0006(4) -0.0014(5)
O2 0.0338(7) 0.0209(7) 0.0173(6) -0.0080(6) 0.0019(5) 0.0014(5)
O3 0.0198(6) 0.0169(6) 0.0118(5) -0.0038(5) 0.0012(4) -0.0031(5)
N1 0.0122(6) 0.0118(7) 0.0132(6) 0.0027(5) 0.0022(5) -0.0027(5)
C1 0.0121(7) 0.0123(8) 0.0143(7) -0.0018(6) 0.0009(5) -0.0020(6)
C2 0.0138(7) 0.0123(8) 0.0131(7) -0.0008(6) 0.0018(5) -0.0019(6)
C3 0.0117(7) 0.0105(8) 0.0178(7) -0.0011(6) 0.0041(6) -0.0038(6)
C4 0.0106(7) 0.0101(8) 0.0161(7) -0.0012(6) 0.0007(5) -0.0004(6)
C5 0.0109(7) 0.0095(8) 0.0147(7) -0.0017(6) 0.0005(5) 0.0000(6)
C6 0.0138(7) 0.0168(9) 0.0131(7) 0.0011(6) 0.0012(5) -0.0013(6)
C7 0.0257(9) 0.0263(10) 0.0185(8) 0.0054(8) 0.0005(7) 0.0019(7)
C8 0.0214(8) 0.0276(11) 0.0188(8) 0.0083(8) -0.0026(6) 0.0018(7)
C9 0.0135(7) 0.0130(8) 0.0190(8) 0.0020(6) 0.0007(6) 0.0001(6)
C10 0.0129(7) 0.0148(8) 0.0148(7) 0.0024(6) 0.0007(5) -0.0024(6)
C11 0.0247(8) 0.0211(10) 0.0108(7) -0.0028(7) 0.0009(6) -0.0031(6)
C12 0.0376(11) 0.0428(14) 0.0168(8) -0.0178(10) -0.0057(8) -0.0007(9)

loop_
_atom_type_symbol
_atom_type_description
_atom_type_scat_dispersion_real
_atom_type_scat_dispersion_imag
_atom_type_scat_source
C C 0.0033 0.0016 'International Tables Vol C Tables 4.2.6.8 and 6.1.1.4'
H H 0.0000 0.0000 'International Tables Vol C Tables 4.2.6.8 and 6.1.1.4'
Cl Cl 0.1484 0.1585 'International Tables Vol C Tables 4.2.6.8 and 6.1.1.4'
N N 0.0061 0.0033 'International Tables Vol C Tables 4.2.6.8 and 6.1.1.4'
O O 0.0106 0.0060 'International Tables Vol C Tables 4.2.6.8 and 6.1.1.4'

loop_
_geom_angle_atom_site_label_1
_geom_angle_atom_site_label_2
_geom_angle_atom_site_label_3
_geom_angle
C10 O3 C11 115.52(13)
C1 N1 H1 117.2
C5 N1 H1 117.2
C5 N1 C1 125.60(13)
O1 C1 N1 120.85(14)
O1 C1 C2 124.52(14)
N1 C1 C2 114.64(14)
C1 C2 C10 119.09(14)
C3 C2 C1 119.48(14)
C3 C2 C10 121.38(14)
C2 C3 Cl1 118.33(12)
C2 C3 C4 123.88(14)
C4 C3 Cl1 117.80(12)
C3 C4 C9 122.42(14)
C5 C4 C3 115.89(14)
C5 C4 C9 121.69(14)
N1 C5 C4 120.45(14)
N1 C5 C6 116.16(13)
C4 C5 C6 123.39(14)
C5 C6 H6A 109.1
C5 C6 H6B 109.1
C5 C6 C7 112.44(14)
H6A C6 H6B 107.8
C7 C6 H6A 109.1
C7 C6 H6B 109.1
C6 C7 H7A 109.6
C6 C7 H7B 109.6
H7A C7 H7B 108.2
C8 C7 C6 110.10(15)
C8 C7 H7A 109.6
C8 C7 H7B 109.6
C7 C8 H8A 109.2
C7 C8 H8B 109.2
C7 C8 C9 111.90(15)
H8A C8 H8B 107.9
C9 C8 H8A 109.2
C9 C8 H8B 109.2
C4 C9 C8 111.98(14)
C4 C9 H9A 109.2
C4 C9 H9B 109.2
C8 C9 H9A 109.2
C8 C9 H9B 109.2
H9A C9 H9B 107.9
O2 C10 O3 124.98(15)
O2 C10 C2 123.85(16)
O3 C10 C2 111.15(14)
O3 C11 H11A 109.9
O3 C11 H11B 109.9
O3 C11 C12 108.71(14)
H11A C11 H11B 108.3
C12 C11 H11A 109.9
C12 C11 H11B 109.9
C11 C12 H12A 109.5
C11 C12 H12B 109.5
C11 C12 H12C 109.5
H12A C12 H12B 109.5
H12A C12 H12C 109.5
H12B C12 H12C 109.5

loop_
_geom_bond_atom_site_label_1
_geom_bond_atom_site_label_2
_geom_bond_distance
Cl1 C3 1.7357(16)
O1 C1 1.248(2)
O2 C10 1.205(2)
O3 C10 1.336(2)
O3 C11 1.4660(19)
N1 H1 0.8600
N1 C1 1.379(2)
N1 C5 1.370(2)
C1 C2 1.442(2)
C2 C3 1.367(2)
C2 C10 1.505(2)
C3 C4 1.421(2)
C4 C5 1.375(2)
C4 C9 1.508(2)
C5 C6 1.505(2)
C6 H6A 0.9700
C6 H6B 0.9700
C6 C7 1.528(2)
C7 H7A 0.9700
C7 H7B 0.9700
C7 C8 1.513(3)
C8 H8A 0.9700
C8 H8B 0.9700
C8 C9 1.526(2)
C9 H9A 0.9700
C9 H9B 0.9700
C11 H11A 0.9700
C11 H11B 0.9700
C11 C12 1.495(3)
C12 H12A 0.9600
C12 H12B 0.9600
C12 H12C 0.9600

loop_
_geom_hbond_atom_site_label_D
_geom_hbond_atom_site_label_H
_geom_hbond_atom_site_label_A
_geom_hbond_site_symmetry_A
_geom_hbond_distance_DH
_geom_hbond_distance_HA
_geom_hbond_distance_DA
_geom_hbond_angle_DHA
_geom_hbond_publ_flag
N1 H1 O1 3_576 0.86 1.97 2.8280(17) 176 yes
C6 H6B O2 3_676 0.97 2.47 3.379(2) 155 y
C8 H8B O1 3_676 0.97 2.60 3.492(2) 153 y
C11 H11A O2 2_645 0.97 2.70 3.502(2) 141 y
C7 H7B Cl1 3_666 0.97 2.85 3.7731(19) 160 y

loop_
_geom_torsion_atom_site_label_1
_geom_torsion_atom_site_label_2
_geom_torsion_atom_site_label_3
_geom_torsion_atom_site_label_4
_geom_torsion
Cl1 C3 C4 C5 177.91(12)
Cl1 C3 C4 C9 -2.6(2)
O1 C1 C2 C3 179.14(16)
O1 C1 C2 C10 1.5(2)
N1 C1 C2 C3 -0.8(2)
N1 C1 C2 C10 -178.38(14)
N1 C5 C6 C7 165.33(15)
C1 N1 C5 C4 2.3(2)
C1 N1 C5 C6 -178.14(15)
C1 C2 C3 Cl1 -177.15(12)
C1 C2 C3 C4 2.4(3)
C1 C2 C10 O2 83.9(2)
C1 C2 C10 O3 -97.36(17)
C2 C3 C4 C5 -1.6(2)
C2 C3 C4 C9 177.91(16)
C3 C2 C10 O2 -93.6(2)
C3 C2 C10 O3 85.09(19)
C3 C4 C5 N1 -0.7(2)
C3 C4 C5 C6 179.81(15)
C3 C4 C9 C8 164.73(16)
C4 C5 C6 C7 -15.1(2)
C5 N1 C1 O1 178.55(15)
C5 N1 C1 C2 -1.5(2)
C5 C4 C9 C8 -15.8(2)
C5 C6 C7 C8 44.9(2)
C6 C7 C8 C9 -62.2(2)
C7 C8 C9 C4 46.6(2)
C9 C4 C5 N1 179.79(15)
C9 C4 C5 C6 0.3(2)
C10 O3 C11 C12 -163.49(16)
C10 C2 C3 Cl1 0.4(2)
C10 C2 C3 C4 179.91(15)
C11 O3 C10 O2 3.7(2)
C11 O3 C10 C2 -174.97(13)

_cod_database_fobs_code 1550459
